data_4331152
loop_
_publ_author_name
'Gopaladasu T. Venkanna'
'Teresa Virginia M. Ramos'
'Hadi D. Arman'
'Zachary J. Tonzetich'

_publ_contact_author_address
;
    Department of Chemistry,
    The University of Texas,
    One UTSA Circle,
    San Antonio, Texas 78249-0698,
    U.S.A.
;
_publ_contact_author_email
;
hadi.arman@utsa.edu
;
_publ_section_title
;
 Nickel(II) Complexes Containing a Pyrrole-Diphosphine Pincer Ligand
;
_journal_name_full 'Inorganic Chemistry'
_journal_page_first 12789
_journal_page_last 12795
_journal_paper_doi 10.1021/ic301633q
_journal_volume 51
_journal_year 2012
_chemical_formula_moiety 'C32 H29 N2 Ni P2, 0.85(C F3 O3 S), 0.15(Cl)'
_chemical_formula_sum 'C32.85 H29 Cl0.15 F2.55 N2 Ni O2.55 P2 S0.85'
_chemical_formula_weight 694.25
_chemical_name_systematic
; 
 ? 
;
_space_group_IT_number 14
_symmetry_cell_setting monoclinic
_symmetry_space_group_name_Hall '-P 2yn'
_symmetry_space_group_name_H-M 'P 1 21/n 1'
_atom_sites_solution_hydrogens geom
_atom_sites_solution_primary direct
_atom_sites_solution_secondary difmap
_audit_creation_method SHELXL-97
_cell_angle_alpha 90.00
_cell_angle_beta 103.738(7)
_cell_angle_gamma 90.00
_cell_formula_units_Z 4
_cell_length_a 9.3166(9)
_cell_length_b 23.499(2)
_cell_length_c 15.0086(13)
_cell_measurement_reflns_used 12871
_cell_measurement_temperature 98(2)
_cell_measurement_theta_max 27.6
_cell_measurement_theta_min 3.0
_cell_volume 3191.8(5)
_computing_cell_refinement
;
CrystalClear-SM Expert 2.0 r5 (Rigaku, 2010)
;
_computing_data_collection
;
CrystalClear-SM Expert 2.0 r5 (Rigaku, 2010)
;
_computing_data_reduction
;
CrystalClear-SM Expert 2.0 r5 (Rigaku, 2010)
;
_computing_publication_material 'publCIF (Westrip, 2010)'
_computing_structure_refinement 'SHELXL-97 (Sheldrick, 1997)'
_computing_structure_solution 'SHELXS-97 (Sheldrick, 1990)'
_diffrn_ambient_temperature 98(2)
_diffrn_detector_area_resol_mean 28.5714
_diffrn_measured_fraction_theta_full 0.987
_diffrn_measured_fraction_theta_max 0.987
_diffrn_measurement_device_type
;
Saturn724 (2x2 bin mode)
;
_diffrn_measurement_method \w
_diffrn_radiation_monochromator graphite
_diffrn_radiation_source 'sealed tube'
_diffrn_radiation_type MoK\a
_diffrn_radiation_wavelength 0.71073
_diffrn_reflns_av_R_equivalents 0.0537
_diffrn_reflns_av_sigmaI/netI 0.0584
_diffrn_reflns_limit_h_max 11
_diffrn_reflns_limit_h_min -10
_diffrn_reflns_limit_k_max 28
_diffrn_reflns_limit_k_min -28
_diffrn_reflns_limit_l_max 18
_diffrn_reflns_limit_l_min -18
_diffrn_reflns_number 17146
_diffrn_reflns_reduction_process 'Lp corrections applied'
_diffrn_reflns_theta_full 25.50
_diffrn_reflns_theta_max 25.50
_diffrn_reflns_theta_min 3.04
_diffrn_standards_decay_% <1
_diffrn_standards_interval_count 0
_diffrn_standards_number 0
_exptl_absorpt_coefficient_mu 0.826
_exptl_absorpt_correction_T_max 1.000
_exptl_absorpt_correction_T_min 0.229
_exptl_absorpt_correction_type multi-scan
_exptl_absorpt_process_details 'ABSCOR (Higashi, 1995)'
_exptl_crystal_colour red
_exptl_crystal_density_diffrn 1.445
_exptl_crystal_description platelet
_exptl_crystal_F_000 1430
_exptl_crystal_size_max 0.20
_exptl_crystal_size_mid 0.19
_exptl_crystal_size_min 0.09
_refine_diff_density_max 0.916
_refine_diff_density_min -0.608
_refine_diff_density_rms 0.082
_refine_ls_extinction_method none
_refine_ls_goodness_of_fit_ref 1.036
_refine_ls_hydrogen_treatment mixed
_refine_ls_matrix_type full
_refine_ls_number_parameters 454
_refine_ls_number_reflns 5873
_refine_ls_number_restraints 0
_refine_ls_restrained_S_all 1.036
_refine_ls_R_factor_all 0.0789
_refine_ls_R_factor_gt 0.0613
_refine_ls_shift/su_max 0.005
_refine_ls_shift/su_mean 0.000
_refine_ls_structure_factor_coef Fsqd
_refine_ls_weighting_details 'calc w=1/[\s^2^(Fo^2^)+(0.0300P)^2^+10.0000P] where P=(Fo^2^+2Fc^2^)/3'
_refine_ls_weighting_scheme calc
_refine_ls_wR_factor_gt 0.1320
_refine_ls_wR_factor_ref 0.1415
_reflns_number_gt 4614
_reflns_number_total 5873
_reflns_threshold_expression >2sigma(I)
_cod_data_source_file ic301633q_si_002_1.cif
_cod_data_source_block cd1017a
_cod_database_code 4331152

loop_
_symmetry_equiv_pos_as_xyz
'x, y, z'
'-x+1/2, y+1/2, -z+1/2'
'-x, -y, -z'
'x-1/2, -y-1/2, z-1/2'

loop_
_atom_site_label
_atom_site_type_symbol
_atom_site_fract_x
_atom_site_fract_y
_atom_site_fract_z
_atom_site_U_iso_or_equiv
_atom_site_adp_type
_atom_site_occupancy
_atom_site_symmetry_multiplicity
_atom_site_calc_flag
_atom_site_refinement_flags
_atom_site_disorder_assembly
_atom_site_disorder_group
Ni1 Ni 0.30017(6) 0.00979(2) 0.15447(4) 0.03231(16) Uani 1 1 d . . .
P2 P 0.40768(12) -0.07333(4) 0.15032(7) 0.0298(2) Uani 1 1 d . . .
P1 P 0.20129(13) 0.09482(5) 0.11931(9) 0.0411(3) Uani 1 1 d . . .
N2 N 0.3125(5) 0.01313(15) 0.2784(3) 0.0434(9) Uani 1 1 d . . .
N1 N 0.2617(4) 0.00289(14) 0.0303(2) 0.0344(8) Uani 1 1 d . . .
C25 C 0.2869(4) -0.13226(17) 0.1594(3) 0.0360(10) Uani 1 1 d . . .
C19 C 0.5824(5) -0.08946(19) 0.2283(3) 0.0359(10) Uani 1 1 d . . .
C18 C 0.4400(5) -0.07455(18) 0.0351(3) 0.0360(10) Uani 1 1 d . . .
H18A H 0.5382 -0.0607 0.0355 0.043 Uiso 1 1 calc R . .
H18B H 0.4292 -0.1128 0.0100 0.043 Uiso 1 1 calc R . .
C6 C 0.3404(5) 0.14461(18) 0.1029(3) 0.0405(10) Uani 1 1 d . . .
C4 C 0.3240(5) -0.03582(18) -0.0193(3) 0.0376(10) Uani 1 1 d . . .
C24 C 0.6500(5) -0.1410(2) 0.2198(3) 0.0449(11) Uani 1 1 d . . .
H24A H 0.6030 -0.1679 0.1773 0.054 Uiso 1 1 calc R . .
C30 C 0.2223(5) -0.16646(18) 0.0854(3) 0.0449(12) Uani 1 1 d . . .
H30A H 0.2423 -0.1603 0.0283 0.054 Uiso 1 1 calc R . .
C11 C 0.4754(5) 0.14466(19) 0.1653(3) 0.0446(11) Uani 1 1 d . . .
H11A H 0.4939 0.1185 0.2132 0.053 Uiso 1 1 calc R . .
C29 C 0.1272(6) -0.2101(2) 0.0973(5) 0.0607(16) Uani 1 1 d . . .
H29A H 0.0844 -0.2332 0.0478 0.073 Uiso 1 1 calc R . .
C12 C 0.1043(5) 0.1317(2) 0.1910(4) 0.0569(15) Uani 1 1 d . . .
C31 C 0.2923(6) 0.0139(2) 0.3498(4) 0.0522(12) Uani 1 1 d . . .
C9 C 0.5581(8) 0.2225(2) 0.0872(4) 0.0682(18) Uani 1 1 d . . .
H9A H 0.6316 0.2482 0.0821 0.082 Uiso 1 1 calc R . .
C1 C 0.1641(5) 0.03674(19) -0.0326(3) 0.0456(12) Uani 1 1 d . . .
C26 C 0.2527(5) -0.14175(19) 0.2432(3) 0.0450(11) Uani 1 1 d . . .
H26A H 0.2932 -0.1183 0.2927 0.054 Uiso 1 1 calc R . .
C28 C 0.0956(6) -0.2196(2) 0.1808(5) 0.0634(16) Uani 1 1 d . . .
H28A H 0.0318 -0.2488 0.1878 0.076 Uiso 1 1 calc R . .
C21 C 0.7904(6) -0.0613(4) 0.3470(3) 0.078(2) Uani 1 1 d . . .
H21A H 0.8378 -0.0346 0.3897 0.093 Uiso 1 1 calc R . .
C3 C 0.2654(6) -0.0269(2) -0.1111(3) 0.0508(13) Uani 1 1 d . . .
H3A H 0.2875 -0.0473 -0.1592 0.061 Uiso 1 1 calc R . .
C2 C 0.1653(6) 0.0192(2) -0.1189(3) 0.0546(14) Uani 1 1 d . . .
H2A H 0.1100 0.0346 -0.1733 0.066 Uiso 1 1 calc R . .
C20 C 0.6527(5) -0.0493(3) 0.2919(3) 0.0543(14) Uani 1 1 d . . .
H20A H 0.6074 -0.0146 0.2972 0.065 Uiso 1 1 calc R . .
C8 C 0.4266(9) 0.2235(2) 0.0261(4) 0.0740(19) Uani 1 1 d . . .
H8A H 0.4097 0.2502 -0.0210 0.089 Uiso 1 1 calc R . .
C13 C 0.0252(7) 0.1002(3) 0.2428(5) 0.078(2) Uani 1 1 d . A .
C5 C 0.0816(6) 0.0808(2) 0.0068(3) 0.0554(14) Uani 1 1 d . . .
H5A H -0.0138 0.0666 0.0119 0.066 Uiso 1 1 calc R A .
H5B H 0.0669 0.1150 -0.0306 0.066 Uiso 1 1 calc R . .
C10 C 0.5836(7) 0.1833(2) 0.1572(4) 0.0591(15) Uani 1 1 d . . .
H10A H 0.6744 0.1828 0.1996 0.071 Uiso 1 1 calc R . .
C23 C 0.7890(6) -0.1521(3) 0.2756(4) 0.0639(16) Uani 1 1 d . . .
H23A H 0.8357 -0.1864 0.2701 0.077 Uiso 1 1 calc R . .
C27 C 0.1592(6) -0.1856(2) 0.2542(4) 0.0573(14) Uani 1 1 d . . .
H27A H 0.1394 -0.1921 0.3113 0.069 Uiso 1 1 calc R . .
C32 C 0.2635(9) 0.0155(3) 0.4414(4) 0.080(2) Uani 1 1 d . . .
H32A H 0.1600 0.0097 0.4367 0.121 Uiso 1 1 calc R . .
H32B H 0.2927 0.0518 0.4691 0.121 Uiso 1 1 calc R . .
H32C H 0.3189 -0.0141 0.4784 0.121 Uiso 1 1 calc R . .
C7 C 0.3154(7) 0.1852(2) 0.0324(4) 0.0609(15) Uani 1 1 d . . .
H7A H 0.2247 0.1865 -0.0100 0.073 Uiso 1 1 calc R . .
C22 C 0.8580(6) -0.1124(4) 0.3391(4) 0.076(2) Uani 1 1 d . . .
H22A H 0.9505 -0.1202 0.3767 0.091 Uiso 1 1 calc R . .
C14A C -0.042(3) 0.1091(10) 0.3226(15) 0.047(6) Uani 0.30 1 d P A 1
H14A H -0.0875 0.0819 0.3518 0.056 Uiso 0.30 1 calc PR A 1
C15A C -0.022(2) 0.1675(10) 0.3441(17) 0.053(6) Uani 0.30 1 d P A 1
H15A H -0.0626 0.1828 0.3900 0.064 Uiso 0.30 1 calc PR A 1
C16A C 0.050(3) 0.2000(9) 0.3013(16) 0.054(5) Uani 0.30 1 d P A 1
H16A H 0.0589 0.2387 0.3144 0.064 Uiso 0.30 1 calc PR A 1
O3 O 0.2039(4) -0.11997(17) 0.4799(3) 0.0495(10) Uani 0.85 1 d P B 1
O2 O 0.3359(4) -0.18318(15) 0.6023(2) 0.0437(9) Uani 0.85 1 d P B 1
S1 S 0.33298(15) -0.13045(6) 0.55591(9) 0.0414(3) Uani 0.85 1 d P B 1
C33 C 0.4821(7) -0.1407(3) 0.5010(5) 0.0567(16) Uani 0.85 1 d P B 1
F2 F 0.4930(5) -0.09442(18) 0.4469(3) 0.0863(14) Uani 0.85 1 d P B 1
F1 F 0.4580(5) -0.18526(16) 0.4452(2) 0.0733(12) Uani 0.85 1 d P B 1
F3 F 0.6083(4) -0.14647(15) 0.5597(3) 0.0666(10) Uani 0.85 1 d P B 1
O1 O 0.3772(5) -0.07999(19) 0.6115(3) 0.0657(13) Uani 0.85 1 d P B 1
C17A C 0.117(3) 0.1764(10) 0.234(2) 0.063(8) Uani 0.30 1 d P A 1
H17A H 0.1869 0.2006 0.2198 0.076 Uiso 0.30 1 calc PR A 1
C14B C -0.0465(15) 0.1344(6) 0.2956(11) 0.079(4) Uani 0.70 1 d P A 2
H14C H -0.0965 0.1161 0.3342 0.094 Uiso 0.70 1 calc PR A 2
C15B C -0.0484(12) 0.1933(5) 0.2947(7) 0.060(3) Uani 0.70 1 d P A 2
H15B H -0.1031 0.2131 0.3290 0.072 Uiso 0.70 1 calc PR A 2
C16B C 0.0295(11) 0.2220(4) 0.2437(8) 0.065(3) Uani 0.70 1 d P A 2
H16B H 0.0302 0.2616 0.2446 0.079 Uiso 0.70 1 calc PR A 2
Cl1 Cl 0.3086(14) -0.0893(5) 0.5004(7) 0.080(3) Uani 0.15 1 d P C 2
C17B C 0.1068(11) 0.1938(4) 0.1911(7) 0.050(2) Uani 0.70 1 d P A 2
H17B H 0.1600 0.2136 0.1560 0.060 Uiso 0.70 1 calc PR A 2
H13A H 0.028(6) 0.059(2) 0.248(4) 0.060 Uiso 1 1 d . . .

loop_
_atom_site_aniso_label
_atom_site_aniso_U_11
_atom_site_aniso_U_22
_atom_site_aniso_U_33
_atom_site_aniso_U_23
_atom_site_aniso_U_13
_atom_site_aniso_U_12
Ni1 0.0297(3) 0.0285(3) 0.0384(3) -0.0065(2) 0.0074(2) 0.0010(2)
P2 0.0259(6) 0.0291(5) 0.0322(5) -0.0043(4) 0.0023(4) 0.0018(4)
P1 0.0319(6) 0.0338(6) 0.0537(7) -0.0111(5) 0.0024(5) 0.0078(5)
N2 0.058(3) 0.032(2) 0.048(2) -0.0043(17) 0.027(2) 0.0033(17)
N1 0.0308(19) 0.0304(19) 0.0358(18) -0.0090(14) -0.0047(15) 0.0060(14)
C25 0.024(2) 0.027(2) 0.050(3) 0.0016(18) -0.0039(19) 0.0018(16)
C19 0.027(2) 0.053(3) 0.027(2) 0.0029(18) 0.0044(17) 0.0020(19)
C18 0.041(3) 0.034(2) 0.029(2) -0.0044(17) -0.0003(18) 0.0081(18)
C6 0.044(3) 0.030(2) 0.046(3) -0.0053(19) 0.008(2) 0.0082(19)
C4 0.039(3) 0.033(2) 0.035(2) -0.0051(17) -0.0027(19) 0.0070(18)
C24 0.035(3) 0.052(3) 0.047(3) 0.017(2) 0.006(2) 0.003(2)
C30 0.037(3) 0.034(2) 0.056(3) -0.007(2) -0.006(2) 0.0046(19)
C11 0.055(3) 0.035(2) 0.042(2) -0.0044(19) 0.008(2) -0.009(2)
C29 0.038(3) 0.032(3) 0.097(4) -0.014(3) -0.015(3) 0.000(2)
C12 0.024(3) 0.060(4) 0.085(4) -0.033(3) 0.007(2) 0.000(2)
C31 0.063(4) 0.044(3) 0.055(3) -0.003(2) 0.023(3) 0.001(2)
C9 0.113(6) 0.039(3) 0.064(4) -0.016(3) 0.043(4) -0.024(3)
C1 0.035(3) 0.038(3) 0.052(3) -0.009(2) -0.013(2) 0.0140(19)
C26 0.037(3) 0.037(3) 0.058(3) 0.004(2) 0.005(2) -0.0026(19)
C28 0.040(3) 0.039(3) 0.104(5) 0.010(3) 0.003(3) -0.004(2)
C21 0.033(3) 0.167(7) 0.031(3) -0.023(3) 0.001(2) -0.011(4)
C3 0.064(3) 0.047(3) 0.034(2) -0.010(2) -0.003(2) 0.016(2)
C2 0.062(3) 0.045(3) 0.042(3) -0.007(2) -0.017(2) 0.016(2)
C20 0.032(3) 0.095(4) 0.036(2) -0.020(3) 0.008(2) -0.004(2)
C8 0.130(6) 0.038(3) 0.066(4) 0.010(3) 0.048(4) 0.009(3)
C13 0.051(4) 0.086(5) 0.099(5) -0.036(4) 0.018(3) 0.012(3)
C5 0.045(3) 0.046(3) 0.062(3) -0.016(2) -0.015(2) 0.017(2)
C10 0.078(4) 0.050(3) 0.051(3) -0.020(2) 0.019(3) -0.027(3)
C23 0.037(3) 0.082(4) 0.073(4) 0.041(3) 0.014(3) 0.014(3)
C27 0.045(3) 0.048(3) 0.079(4) 0.013(3) 0.014(3) -0.004(2)
C32 0.124(6) 0.069(4) 0.065(4) 0.008(3) 0.056(4) 0.019(4)
C7 0.074(4) 0.051(3) 0.054(3) 0.009(2) 0.008(3) 0.024(3)
C22 0.030(3) 0.157(7) 0.036(3) 0.029(4) 0.000(2) 0.007(4)
C14A 0.035(10) 0.065(17) 0.044(11) -0.031(11) 0.014(9) -0.010(11)
C15A 0.036(11) 0.043(12) 0.080(15) -0.045(11) 0.013(11) 0.000(9)
C16A 0.035(13) 0.053(14) 0.080(16) -0.045(12) 0.028(12) -0.004(9)
O3 0.036(2) 0.052(2) 0.048(2) 0.0026(18) -0.0145(18) -0.0108(18)
O2 0.042(2) 0.041(2) 0.044(2) 0.0154(16) 0.0032(17) 0.0043(16)
S1 0.0368(8) 0.0393(7) 0.0418(7) 0.0029(6) -0.0034(6) -0.0018(5)
C33 0.051(4) 0.045(4) 0.070(4) 0.019(3) 0.004(3) 0.005(3)
F2 0.077(3) 0.076(3) 0.113(3) 0.057(3) 0.037(3) 0.011(2)
F1 0.110(3) 0.060(2) 0.048(2) 0.0086(17) 0.014(2) 0.030(2)
F3 0.048(2) 0.053(2) 0.092(3) 0.0263(19) 0.004(2) 0.0036(16)
O1 0.060(3) 0.059(3) 0.066(3) -0.031(2) -0.009(2) -0.001(2)
C17A 0.030(10) 0.036(13) 0.12(2) 0.008(13) 0.019(14) -0.015(9)
C14B 0.058(7) 0.084(11) 0.110(11) 0.012(8) 0.051(7) 0.013(7)
C15B 0.034(6) 0.066(7) 0.083(7) -0.025(5) 0.019(5) 0.002(4)
C16B 0.064(6) 0.053(6) 0.092(7) -0.029(5) 0.043(6) -0.019(5)
Cl1 0.091(8) 0.081(7) 0.055(5) -0.011(5) -0.008(5) 0.041(7)
C17B 0.054(5) 0.026(5) 0.078(7) -0.020(4) 0.032(5) -0.006(4)

loop_
_atom_type_symbol
_atom_type_description
_atom_type_scat_dispersion_real
_atom_type_scat_dispersion_imag
_atom_type_scat_source
C C 0.0033 0.0016 'International Tables Vol C Tables 4.2.6.8 and 6.1.1.4'
H H 0.0000 0.0000 'International Tables Vol C Tables 4.2.6.8 and 6.1.1.4'
N N 0.0061 0.0033 'International Tables Vol C Tables 4.2.6.8 and 6.1.1.4'
O O 0.0106 0.0060 'International Tables Vol C Tables 4.2.6.8 and 6.1.1.4'
F F 0.0171 0.0103 'International Tables Vol C Tables 4.2.6.8 and 6.1.1.4'
S S 0.1246 0.1234 'International Tables Vol C Tables 4.2.6.8 and 6.1.1.4'
Ni Ni 0.3393 1.1124 'International Tables Vol C Tables 4.2.6.8 and 6.1.1.4'
P P 0.1023 0.0942 'International Tables Vol C Tables 4.2.6.8 and 6.1.1.4'
Cl Cl 0.1484 0.1585 'International Tables Vol C Tables 4.2.6.8 and 6.1.1.4'

loop_
_geom_angle_atom_site_label_1
_geom_angle_atom_site_label_2
_geom_angle_atom_site_label_3
_geom_angle
N1 Ni1 N2 172.00(17)
N1 Ni1 P2 82.66(11)
N2 Ni1 P2 98.45(12)
N1 Ni1 P1 82.33(11)
N2 Ni1 P1 97.20(12)
P2 Ni1 P1 163.96(5)
C19 P2 C25 105.78(19)
C19 P2 C18 106.5(2)
C25 P2 C18 107.7(2)
C19 P2 Ni1 120.93(15)
C25 P2 Ni1 112.42(14)
C18 P2 Ni1 102.66(14)
C12 P1 C6 104.5(2)
C12 P1 C5 111.1(2)
C6 P1 C5 107.0(3)
C12 P1 Ni1 122.5(2)
C6 P1 Ni1 110.26(15)
C5 P1 Ni1 100.79(16)
C31 N2 Ni1 167.1(4)
C4 N1 C1 107.4(3)
C4 N1 Ni1 127.0(3)
C1 N1 Ni1 125.5(3)
C30 C25 C26 118.9(4)
C30 C25 P2 122.9(4)
C26 C25 P2 118.1(3)
C24 C19 C20 120.4(4)
C24 C19 P2 119.0(3)
C20 C19 P2 120.5(4)
C4 C18 P2 104.3(3)
C4 C18 H18A 110.9
P2 C18 H18A 110.9
C4 C18 H18B 110.9
P2 C18 H18B 110.9
H18A C18 H18B 108.9
C11 C6 C7 118.3(5)
C11 C6 P1 118.4(3)
C7 C6 P1 123.2(4)
C3 C4 N1 108.7(4)
C3 C4 C18 134.7(4)
N1 C4 C18 116.5(3)
C19 C24 C23 119.2(5)
C19 C24 H24A 120.4
C23 C24 H24A 120.4
C25 C30 C29 119.4(5)
C25 C30 H30A 120.3
C29 C30 H30A 120.3
C6 C11 C10 120.5(5)
C6 C11 H11A 119.8
C10 C11 H11A 119.8
C28 C29 C30 121.2(5)
C28 C29 H29A 119.4
C30 C29 H29A 119.4
C17A C12 C13 98.8(13)
C13 C12 C17B 122.5(6)
C17A C12 P1 137.5(12)
C13 C12 P1 119.1(4)
C17B C12 P1 118.4(5)
N2 C31 C32 179.0(6)
C8 C9 C10 119.9(6)
C8 C9 H9A 120.1
C10 C9 H9A 120.1
C2 C1 N1 108.7(4)
C2 C1 C5 135.1(4)
N1 C1 C5 116.2(4)
C27 C26 C25 121.0(5)
C27 C26 H26A 119.5
C25 C26 H26A 119.5
C29 C28 C27 119.5(5)
C29 C28 H28A 120.2
C27 C28 H28A 120.2
C22 C21 C20 120.4(6)
C22 C21 H21A 119.8
C20 C21 H21A 119.8
C4 C3 C2 107.3(4)
C4 C3 H3A 126.3
C2 C3 H3A 126.3
C1 C2 C3 107.9(4)
C1 C2 H2A 126.1
C3 C2 H2A 126.1
C21 C20 C19 119.4(6)
C21 C20 H20A 120.3
C19 C20 H20A 120.3
C9 C8 C7 120.9(5)
C9 C8 H8A 119.6
C7 C8 H8A 119.6
C12 C13 C14B 113.2(8)
C12 C13 C14A 138.4(11)
C14B C13 C17A 77.9(11)
C14A C13 C17A 101.0(13)
C12 C13 H13A 124(3)
C14B C13 H13A 122(3)
C14A C13 H13A 95(4)
C17A C13 H13A 153(3)
C1 C5 P1 103.5(3)
C1 C5 H5A 111.1
P1 C5 H5A 111.1
C1 C5 H5B 111.1
P1 C5 H5B 111.1
H5A C5 H5B 109.0
C9 C10 C11 120.6(6)
C9 C10 H10A 119.7
C11 C10 H10A 119.7
C22 C23 C24 120.3(6)
C22 C23 H23A 119.9
C24 C23 H23A 119.9
C28 C27 C26 120.0(6)
C28 C27 H27A 120.0
C26 C27 H27A 120.0
C31 C32 H32A 109.5
C31 C32 H32B 109.5
H32A C32 H32B 109.5
C31 C32 H32C 109.5
H32A C32 H32C 109.5
H32B C32 H32C 109.5
C8 C7 C6 119.9(5)
C8 C7 H7A 120.1
C6 C7 H7A 120.1
C21 C22 C23 120.2(5)
C21 C22 H22A 119.9
C23 C22 H22A 119.9
C15A C14A C13 105.3(19)
C15A C14A H14A 127.4
C13 C14A H14A 127.4
C16A C15A C14A 121(2)
C16A C15A H15A 119.4
C14A C15A H15A 119.4
C15A C16A C17A 119.5(19)
C15A C16A H16A 120.2
C17A C16A H16A 120.2
O2 S1 O1 117.5(3)
O2 S1 O3 116.4(2)
O1 S1 O3 112.2(3)
O2 S1 C33 100.5(3)
O1 S1 C33 103.2(3)
O3 S1 C33 104.3(3)
F3 C33 F1 109.6(5)
F3 C33 F2 107.6(5)
F1 C33 F2 106.1(5)
F3 C33 S1 112.2(5)
F1 C33 S1 111.3(5)
F2 C33 S1 109.9(4)
C12 C17A C16A 135(2)
C16A C17A C13 92.4(16)
C12 C17A H17A 112.3
C16A C17A H17A 112.3
C13 C17A H17A 153.5
C15B C14B C13 125.0(11)
C15B C14B H14C 117.5
C13 C14B H14C 117.5
C16B C15B C14B 119.8(10)
C16B C15B H15B 120.1
C14B C15B H15B 120.1
C15B C16B C17B 120.9(9)
C15B C16B H16B 119.5
C17B C16B H16B 119.5
C16B C17B C12 118.5(9)
C16B C17B H17B 120.8
C12 C17B H17B 120.8

loop_
_geom_bond_atom_site_label_1
_geom_bond_atom_site_label_2
_geom_bond_distance
Ni1 N1 1.820(3)
Ni1 N2 1.838(4)
Ni1 P2 2.2028(12)
Ni1 P1 2.2111(13)
P2 C19 1.805(4)
P2 C25 1.809(4)
P2 C18 1.825(4)
P1 C12 1.785(5)
P1 C6 1.806(5)
P1 C5 1.819(5)
N2 C31 1.131(6)
N1 C4 1.387(5)
N1 C1 1.394(5)
C25 C30 1.387(6)
C25 C26 1.388(7)
C19 C24 1.385(6)
C19 C20 1.391(6)
C18 C4 1.498(5)
C18 H18A 0.9700
C18 H18B 0.9700
C6 C11 1.378(6)
C6 C7 1.401(7)
C4 C3 1.372(6)
C24 C23 1.389(7)
C24 H24A 0.9300
C30 C29 1.395(7)
C30 H30A 0.9300
C11 C10 1.384(7)
C11 H11A 0.9300
C29 C28 1.372(8)
C29 H29A 0.9300
C12 C17A 1.23(3)
C12 C13 1.403(10)
C12 C17B 1.459(10)
C31 C32 1.462(7)
C9 C8 1.345(9)
C9 C10 1.375(8)
C9 H9A 0.9300
C1 C2 1.362(7)
C1 C5 1.494(6)
C26 C27 1.385(7)
C26 H26A 0.9300
C28 C27 1.376(8)
C28 H28A 0.9300
C21 C22 1.373(10)
C21 C20 1.380(7)
C21 H21A 0.9300
C3 C2 1.415(7)
C3 H3A 0.9300
C2 H2A 0.9300
C20 H20A 0.9300
C8 C7 1.394(9)
C8 H8A 0.9300
C13 C14B 1.404(17)
C13 C14A 1.49(2)
C13 H13A 0.97(5)
C5 H5A 0.9700
C5 H5B 0.9700
C10 H10A 0.9300
C23 C22 1.379(9)
C23 H23A 0.9300
C27 H27A 0.9300
C32 H32A 0.9600
C32 H32B 0.9600
C32 H32C 0.9600
C7 H7A 0.9300
C22 H22A 0.9300
C14A C15A 1.41(3)
C14A H14A 0.9300
C15A C16A 1.29(4)
C15A H15A 0.9300
C16A C17A 1.41(4)
C16A H16A 0.9300
O3 S1 1.468(4)
O2 S1 1.418(4)
S1 O1 1.452(4)
S1 C33 1.792(7)
C33 F3 1.299(7)
C33 F1 1.327(7)
C33 F2 1.374(7)
C17A H17A 0.9300
C14B C15B 1.385(16)
C14B H14C 0.9300
C15B C16B 1.353(15)
C15B H15B 0.9300
C16B C17B 1.361(14)
C16B H16B 0.9300
C17B H17B 0.9300
